data_4309741
loop_
_publ_author_name
'Yuji Mikata'
'Motoko Wakamatsu'
'Haruka So'
'Yuriko Abe'
'Masahiro Mikuriya'
'K\^oichi Fukui'
'Shigenobu Yano'

_publ_section_title
;
N,N,N',N'-Tetrakis(2-quinolylmethyl)-2-hydroxy-1,3-propanediamine
(Htqhpn) as a Supporting Ligand for a Low-Valent (\m-O)2 Tetranuclear
Manganese Core
;
_journal_name_full 'Inorganic Chemistry'
_journal_page_first 7268
_journal_page_last 7270
_journal_paper_doi 10.1021/ic050582r
_journal_volume 44
_journal_year 2005
_chemical_formula_moiety 'C43 H38 N6 O '
_chemical_formula_sum 'C43 H38 N6 O'
_chemical_formula_weight 654.81
_space_group_IT_number 2
_symmetry_cell_setting triclinic
_symmetry_Int_Tables_number 2
_symmetry_space_group_name_Hall '-P 1'
_symmetry_space_group_name_H-M 'P -1'
_cell_angle_alpha 73.573(11)
_cell_angle_beta 80.353(12)
_cell_angle_gamma 77.915(12)
_cell_formula_units_Z 2
_cell_length_a 10.2413(2)
_cell_length_b 11.1121(2)
_cell_length_c 16.3122(2)
_cell_measurement_reflns_used 3648
_cell_measurement_temperature 173.1
_cell_measurement_theta_max 27.5
_cell_measurement_theta_min 3.1
_cell_volume 1729.47(13)
_computing_cell_refinement CrystalClear
_computing_data_collection CrystalClear
_computing_data_reduction CrystalStructure
_computing_publication_material 'CrystalStructure Ver. 3.00'
_computing_structure_refinement CRYSTALS
_computing_structure_solution SIR92
_diffrn_detector_area_resol_mean 14.62
_diffrn_measured_fraction_theta_full 0.9719
_diffrn_measured_fraction_theta_max 0.9542
_diffrn_measurement_device_type 'Rigaku Mercury'
_diffrn_measurement_method omega
_diffrn_radiation_type 'Mo Kalpha'
_diffrn_radiation_wavelength 0.7107
_diffrn_reflns_av_R_equivalents 0.034
_diffrn_reflns_limit_h_max 13
_diffrn_reflns_limit_h_min -13
_diffrn_reflns_limit_k_max 13
_diffrn_reflns_limit_k_min -14
_diffrn_reflns_limit_l_max 19
_diffrn_reflns_limit_l_min -21
_diffrn_reflns_number 13787
_diffrn_reflns_theta_full 25.50
_diffrn_reflns_theta_max 27.48
_exptl_absorpt_coefficient_mu 0.077
_exptl_absorpt_correction_T_max 0.994
_exptl_absorpt_correction_T_min 0.982
_exptl_absorpt_correction_type none
_exptl_crystal_colour colorless
_exptl_crystal_density_diffrn 1.257
_exptl_crystal_density_method 'not measured'
_exptl_crystal_description prism
_exptl_crystal_F_000 692.00
_exptl_crystal_size_max 0.30
_exptl_crystal_size_mid 0.20
_exptl_crystal_size_min 0.08
_refine_diff_density_max 0.66
_refine_diff_density_min -0.34
_refine_ls_extinction_method none
_refine_ls_goodness_of_fit_ref 1.018
_refine_ls_hydrogen_treatment refall
_refine_ls_number_parameters 489
_refine_ls_number_reflns 6263
_refine_ls_R_factor_gt 0.0480
_refine_ls_shift/su_max 0.0000
_refine_ls_structure_factor_coef Fsqd
_refine_ls_weighting_details 'w = 1/[0.0001Fo^2^ + 0.9000sigma^2^(Fo) + 0.5000]/(4Fo^2^)'
_refine_ls_weighting_scheme calc
_refine_ls_wR_factor_ref 0.0990
_reflns_number_gt 4145
_reflns_number_total 7570
_reflns_threshold_expression F^2^>2.0sigma(F^2^)
_cod_data_source_file ic050582rsi20050824_094632_2.cif
_cod_data_source_block '__Q4C3OH2'
_cod_original_cell_volume 1729.5(2)
_cod_original_sg_symbol_H-M 'P -1 '
_cod_original_formula_sum 'C43 H38 N6 O '
_cod_database_code 4309741

loop_
_symmetry_equiv_pos_as_xyz
x,y,z
-x,-y,-z

loop_
_atom_site_label
_atom_site_type_symbol
_atom_site_fract_x
_atom_site_fract_y
_atom_site_fract_z
_atom_site_U_iso_or_equiv
_atom_site_adp_type
_atom_site_occupancy
_atom_site_symmetry_multiplicity
_atom_site_calc_flag
_atom_site_refinement_flags
_atom_site_disorder_assembly
_atom_site_disorder_group
O1 O 0.8892(2) 0.1049(1) 0.86126(12) 0.0622(6) Uani 1.00 1 d . . .
N1 N 0.6238(2) 0.3800(2) 0.79241(11) 0.0321(5) Uani 1.00 1 d . . .
N2 N 1.0595(2) 0.2732(2) 0.79041(10) 0.0304(5) Uani 1.00 1 d . . .
N3 N 0.5075(2) 0.2931(2) 0.62990(11) 0.0370(5) Uani 1.00 1 d . . .
N4 N 0.4314(2) 0.6253(2) 0.88608(11) 0.0352(5) Uani 1.00 1 d . . .
N5 N 1.1115(2) 0.3270(2) 0.56935(11) 0.0330(5) Uani 1.00 1 d . . .
N6 N 0.9244(2) 0.4671(2) 0.91436(10) 0.0317(5) Uani 1.00 1 d . . .
C1 C 0.6912(2) 0.2474(2) 0.8176(2) 0.0376(6) Uani 1.00 1 d . . .
C2 C 0.8300(2) 0.2354(2) 0.8443(1) 0.0343(6) Uani 1.00 1 d . . .
C3 C 0.9182(2) 0.3131(2) 0.77416(12) 0.0295(5) Uani 1.00 1 d . . .
C4 C 0.5131(2) 0.3918(2) 0.7429(1) 0.0385(6) Uani 1.00 1 d . . .
C5 C 0.5616(2) 0.3732(2) 0.6544(1) 0.0355(6) Uani 1.00 1 d . . .
C6 C 0.6584(2) 0.4433(2) 0.6013(2) 0.0420(7) Uani 1.00 1 d . . .
C7 C 0.6996(2) 0.4291(2) 0.5204(2) 0.0425(7) Uani 1.00 1 d . . .
C8 C 0.6777(2) 0.3270(2) 0.4070(2) 0.0439(7) Uani 1.00 1 d . . .
C9 C 0.6174(2) 0.2485(2) 0.3811(2) 0.0477(7) Uani 1.00 1 d . . .
C10 C 0.5220(2) 0.1824(2) 0.4380(2) 0.0519(8) Uani 1.00 1 d . . .
C11 C 0.4883(2) 0.1968(2) 0.5196(2) 0.0475(7) Uani 1.00 1 d . . .
C12 C 0.5475(2) 0.2794(2) 0.5480(1) 0.0358(6) Uani 1.00 1 d . . .
C13 C 0.6441(2) 0.3455(2) 0.4906(1) 0.0357(6) Uani 1.00 1 d . . .
C14 C 0.5746(2) 0.4325(2) 0.86674(13) 0.0370(6) Uani 1.00 1 d . . .
C15 C 0.5395(2) 0.5753(2) 0.84291(13) 0.0323(6) Uani 1.00 1 d . . .
C16 C 0.6251(2) 0.6493(2) 0.7809(1) 0.0381(6) Uani 1.00 1 d . . .
C17 C 0.5991(2) 0.7783(2) 0.7668(1) 0.0419(7) Uani 1.00 1 d . . .
C18 C 0.4573(3) 0.9677(2) 0.8084(2) 0.0586(9) Uani 1.00 1 d . . .
C19 C 0.3495(3) 1.0141(3) 0.8589(2) 0.0684(10) Uani 1.00 1 d . . .
C20 C 0.2655(3) 0.9359(3) 0.9146(2) 0.0648(9) Uani 1.00 1 d . . .
C21 C 0.2908(2) 0.8089(2) 0.9206(2) 0.0505(8) Uani 1.00 1 d . . .
C22 C 0.4048(2) 0.7554(2) 0.8723(1) 0.0369(6) Uani 1.00 1 d . . .
C23 C 0.4873(2) 0.8354(2) 0.8146(2) 0.0417(7) Uani 1.00 1 d . . .
C24 C 1.1499(2) 0.3173(2) 0.71302(13) 0.0341(6) Uani 1.00 1 d . . .
C25 C 1.1423(2) 0.2521(2) 0.64467(13) 0.0311(6) Uani 1.00 1 d . . .
C26 C 1.1663(2) 0.1177(2) 0.6630(1) 0.0363(6) Uani 1.00 1 d . . .
C27 C 1.1610(2) 0.0611(2) 0.6001(1) 0.0410(7) Uani 1.00 1 d . . .
C28 C 1.1242(2) 0.0865(2) 0.4485(2) 0.0483(8) Uani 1.00 1 d . . .
C29 C 1.0914(2) 0.1662(3) 0.3713(2) 0.0531(8) Uani 1.00 1 d . . .
C30 C 1.0649(2) 0.2985(3) 0.3601(2) 0.0513(8) Uani 1.00 1 d . . .
C31 C 1.0715(2) 0.3501(2) 0.4254(1) 0.0421(7) Uani 1.00 1 d . . .
C32 C 1.1054(2) 0.2705(2) 0.50530(13) 0.0332(6) Uani 1.00 1 d . . .
C33 C 1.1310(2) 0.1369(2) 0.5181(1) 0.0370(6) Uani 1.00 1 d . . .
C34 C 1.0876(2) 0.3025(2) 0.86798(13) 0.0362(6) Uani 1.00 1 d . . .
C35 C 1.0443(2) 0.4394(2) 0.87258(12) 0.0319(6) Uani 1.00 1 d . . .
C36 C 1.1285(2) 0.5302(2) 0.83398(13) 0.0384(6) Uani 1.00 1 d . . .
C37 C 1.0850(2) 0.6532(2) 0.83648(13) 0.0392(6) Uani 1.00 1 d . . .
C38 C 0.9017(2) 0.8145(2) 0.8824(1) 0.0404(7) Uani 1.00 1 d . . .
C39 C 0.7774(2) 0.8416(2) 0.9254(1) 0.0410(7) Uani 1.00 1 d . . .
C40 C 0.7033(2) 0.7438(2) 0.96723(13) 0.0377(6) Uani 1.00 1 d . . .
C41 C 0.7527(2) 0.6207(2) 0.96445(13) 0.0331(6) Uani 1.00 1 d . . .
C42 C 0.8797(2) 0.5903(2) 0.91855(12) 0.0289(5) Uani 1.00 1 d . . .
C43 C 0.9564(2) 0.6882(2) 0.87811(13) 0.0326(6) Uani 1.00 1 d . . .
H1 H 0.6371(2) 0.2018(2) 0.8643(2) 0.0450(12) Uiso 1.00 1 c . . .
H2 H 0.7014(2) 0.2114(2) 0.7700(2) 0.0453(12) Uiso 1.00 1 c . . .
H3 H 0.8211(2) 0.2632(2) 0.8952(1) 0.0381(11) Uiso 1.00 1 c . . .
H4 H 0.8912(2) 0.4008(2) 0.77245(12) 0.0351(11) Uiso 1.00 1 c . . .
H5 H 0.9090(2) 0.3001(2) 0.72045(12) 0.0352(11) Uiso 1.00 1 c . . .
H6 H 0.4588(2) 0.3298(2) 0.7731(1) 0.0474(12) Uiso 1.00 1 c . . .
H7 H 0.4609(2) 0.4745(2) 0.7374(1) 0.0476(12) Uiso 1.00 1 c . . .
H8 H 0.6928(2) 0.5009(2) 0.6219(2) 0.0525(12) Uiso 1.00 1 c . . .
H9 H 0.7661(2) 0.4742(2) 0.4844(2) 0.0514(12) Uiso 1.00 1 c . . .
H10 H 0.7440(2) 0.3699(2) 0.3687(2) 0.0516(12) Uiso 1.00 1 c . . .
H11 H 0.6397(2) 0.2379(2) 0.3243(2) 0.0577(12) Uiso 1.00 1 c . . .
H12 H 0.4796(2) 0.1278(2) 0.4197(2) 0.0660(13) Uiso 1.00 1 c . . .
H13 H 0.4248(2) 0.1503(2) 0.5579(2) 0.0597(13) Uiso 1.00 1 c . . .
H14 H 0.4975(2) 0.3977(2) 0.89650(13) 0.0444(12) Uiso 1.00 1 c . . .
H15 H 0.6437(2) 0.4084(2) 0.90350(13) 0.0443(12) Uiso 1.00 1 c . . .
H16 H 0.6999(2) 0.6088(2) 0.7497(1) 0.0460(12) Uiso 1.00 1 c . . .
H17 H 0.6555(2) 0.8295(2) 0.7254(1) 0.0509(12) Uiso 1.00 1 c . . .
H18 H 0.5118(3) 1.0233(2) 0.7691(2) 0.072(1) Uiso 1.00 1 c . . .
H19 H 0.3315(3) 1.1025(3) 0.8561(2) 0.083(2) Uiso 1.00 1 c . . .
H20 H 0.1909(3) 0.9712(3) 0.9488(2) 0.079(1) Uiso 1.00 1 c . . .
H21 H 0.2318(2) 0.7553(2) 0.9570(2) 0.0620(13) Uiso 1.00 1 c . . .
H22 H 1.1251(2) 0.4067(2) 0.69139(13) 0.0419(12) Uiso 1.00 1 c . . .
H23 H 1.2395(2) 0.2983(2) 0.72721(13) 0.0419(12) Uiso 1.00 1 c . . .
H24 H 1.1864(2) 0.0679(2) 0.7186(1) 0.0430(12) Uiso 1.00 1 c . . .
H25 H 1.1768(2) -0.0291(2) 0.6115(1) 0.0501(12) Uiso 1.00 1 c . . .
H26 H 1.1429(2) -0.0031(2) 0.4556(2) 0.0620(13) Uiso 1.00 1 c . . .
H27 H 1.0864(2) 0.1317(3) 0.3250(2) 0.0692(13) Uiso 1.00 1 c . . .
H28 H 1.0421(2) 0.3527(3) 0.3061(2) 0.0631(13) Uiso 1.00 1 c . . .
H29 H 1.0537(2) 0.4399(2) 0.4170(1) 0.0514(12) Uiso 1.00 1 c . . .
H30 H 1.0427(2) 0.2506(2) 0.91654(13) 0.0434(12) Uiso 1.00 1 c . . .
H31 H 1.1818(2) 0.2811(2) 0.87068(13) 0.0434(12) Uiso 1.00 1 c . . .
H32 H 1.2152(2) 0.5046(2) 0.80656(13) 0.0481(12) Uiso 1.00 1 c . . .
H33 H 1.1409(2) 0.7153(2) 0.81033(13) 0.0493(12) Uiso 1.00 1 c . . .
H34 H 0.9527(2) 0.8804(2) 0.8560(1) 0.0497(12) Uiso 1.00 1 c . . .
H35 H 0.7405(2) 0.9270(2) 0.9265(1) 0.0502(12) Uiso 1.00 1 c . . .
H36 H 0.6175(2) 0.7637(2) 0.99774(13) 0.0454(12) Uiso 1.00 1 c . . .
H37 H 0.7020(2) 0.5552(2) 0.99343(13) 0.0405(12) Uiso 1.00 1 c . . .
H38 H 0.9927(2) 0.1030(1) 0.83146(12) 0.0711(12) Uiso 1.00 1 c . . .

loop_
_atom_site_aniso_label
_atom_site_aniso_U_11
_atom_site_aniso_U_22
_atom_site_aniso_U_33
_atom_site_aniso_U_12
_atom_site_aniso_U_13
_atom_site_aniso_U_23
O1 0.0503(10) 0.0323(9) 0.093(1) -0.0036(8) 0.0009(10) -0.0056(9)
N1 0.0248(9) 0.0313(10) 0.0424(10) -0.0054(7) -0.0004(8) -0.0144(8)
N2 0.0251(9) 0.0365(10) 0.0308(9) -0.0031(7) -0.0042(7) -0.0115(8)
N3 0.0286(9) 0.0403(11) 0.0448(11) -0.0118(8) 0.0003(8) -0.0135(9)
N4 0.0307(9) 0.0400(11) 0.0378(10) -0.0014(8) -0.0044(8) -0.0178(8)
N5 0.0265(9) 0.0389(10) 0.0364(10) -0.0109(8) 0.0016(8) -0.0132(8)
N6 0.0327(9) 0.0356(10) 0.0287(9) -0.0043(8) -0.0060(8) -0.0107(8)
C1 0.0311(11) 0.0299(12) 0.052(1) -0.0091(9) 0.0044(10) -0.0131(10)
C2 0.0326(11) 0.0244(11) 0.0418(13) -0.0036(9) 0.0025(9) -0.0066(9)
C3 0.0260(10) 0.0296(11) 0.0330(11) -0.0036(8) -0.0015(9) -0.0102(9)
C4 0.0234(10) 0.045(1) 0.051(1) -0.0096(9) 0.0021(10) -0.0196(11)
C5 0.0233(10) 0.0374(12) 0.0476(13) -0.0070(9) -0.0031(9) -0.0132(10)
C6 0.0373(12) 0.0411(13) 0.052(1) -0.0174(10) -0.0024(11) -0.0135(11)
C7 0.0346(12) 0.045(1) 0.049(1) -0.0178(10) 0.0008(11) -0.0091(11)
C8 0.0367(13) 0.049(1) 0.043(1) -0.0076(11) -0.0009(10) -0.0097(12)
C9 0.047(1) 0.054(2) 0.044(1) -0.0050(12) -0.0057(11) -0.0172(12)
C10 0.053(2) 0.056(2) 0.057(2) -0.0182(12) -0.0048(13) -0.0243(13)
C11 0.0425(13) 0.051(2) 0.056(2) -0.0200(11) 0.0012(11) -0.0200(12)
C12 0.0278(11) 0.0373(12) 0.0436(13) -0.0069(9) -0.0032(10) -0.0120(10)
C13 0.0277(11) 0.0372(12) 0.0408(13) -0.0058(9) -0.0034(9) -0.0079(10)
C14 0.0344(12) 0.0373(12) 0.0394(13) -0.0078(10) 0.0044(10) -0.0138(10)
C15 0.0292(11) 0.0352(12) 0.0355(12) -0.0045(9) -0.0045(9) -0.0143(10)
C16 0.0321(12) 0.0382(13) 0.0445(13) -0.0058(10) -0.0017(10) -0.0133(10)
C17 0.0443(13) 0.0390(13) 0.044(1) -0.0145(11) -0.0096(11) -0.0056(11)
C18 0.068(2) 0.040(2) 0.073(2) -0.0003(13) -0.031(2) -0.015(1)
C19 0.084(2) 0.041(2) 0.081(2) 0.023(2) -0.037(2) -0.027(2)
C20 0.064(2) 0.064(2) 0.070(2) 0.022(2) -0.023(2) -0.037(2)
C21 0.044(1) 0.059(2) 0.051(2) 0.0110(12) -0.0141(12) -0.0290(13)
C22 0.0346(12) 0.0404(13) 0.0403(13) 0.0041(10) -0.0159(10) -0.0188(11)
C23 0.0449(13) 0.0343(13) 0.050(1) 0.0024(10) -0.0224(11) -0.0135(11)
C24 0.0252(11) 0.0407(13) 0.0391(12) -0.0062(9) -0.0017(9) -0.0151(10)
C25 0.0212(10) 0.0378(12) 0.0353(12) -0.0073(9) 0.0021(9) -0.0127(10)
C26 0.0353(12) 0.0348(12) 0.0377(13) -0.0055(9) -0.0025(10) -0.0090(10)
C27 0.0395(13) 0.0354(13) 0.051(1) -0.0092(10) 0.0011(11) -0.0170(11)
C28 0.047(1) 0.057(2) 0.052(2) -0.0214(12) 0.0081(12) -0.0294(13)
C29 0.052(2) 0.081(2) 0.041(2) -0.030(1) 0.0065(12) -0.031(1)
C30 0.045(1) 0.072(2) 0.040(1) -0.0208(13) -0.0027(11) -0.0141(13)
C31 0.0367(12) 0.053(2) 0.0387(13) -0.0129(11) -0.0043(10) -0.0112(11)
C32 0.0248(10) 0.0418(13) 0.0359(12) -0.0112(9) 0.0034(9) -0.0149(10)
C33 0.0291(11) 0.047(1) 0.0408(13) -0.0142(10) 0.0053(10) -0.0199(11)
C34 0.0316(11) 0.0425(13) 0.0348(12) 0.0019(10) -0.0105(10) -0.0126(10)
C35 0.0285(11) 0.0419(13) 0.0283(11) -0.0024(9) -0.0091(9) -0.0132(10)
C36 0.0276(11) 0.053(2) 0.0403(13) -0.0075(10) -0.0029(10) -0.0206(11)
C37 0.0351(12) 0.051(1) 0.0377(13) -0.0180(10) -0.0013(10) -0.0162(11)
C38 0.048(1) 0.0382(13) 0.0378(12) -0.0158(10) -0.0019(11) -0.0107(10)
C39 0.051(1) 0.0351(13) 0.0396(13) -0.0045(11) -0.0086(11) -0.0141(10)
C40 0.0359(12) 0.0413(13) 0.0369(12) -0.0032(10) -0.0034(10) -0.0144(10)
C41 0.0324(11) 0.0360(12) 0.0333(12) -0.0081(9) -0.0037(9) -0.0112(10)
C42 0.0292(10) 0.0357(12) 0.0245(10) -0.0053(9) -0.0066(8) -0.0102(9)
C43 0.0333(11) 0.0392(12) 0.0298(11) -0.0093(9) -0.0068(9) -0.0121(10)

loop_
_atom_type_symbol
_atom_type_description
_atom_type_scat_dispersion_real
_atom_type_scat_dispersion_imag
_atom_type_scat_source
C C 0.006 0.003
;
International Tables for Crystallography
(1992, Vol. C, Tables 4.2.6.8 and 6.1.1.4)
;
H H 0.000 0.000
;
International Tables for Crystallography
(1992, Vol. C, Table 6.1.1.4)
;
N N 0.011 0.006
;
International Tables for Crystallography
(1992, Vol. C, Tables 4.2.6.8 and 6.1.1.4)
;
O O 0.017 0.010
;
International Tables for Crystallography
(1992, Vol. C, Tables 4.2.6.8 and 6.1.1.4)
;

loop_
_geom_angle_atom_site_label_1
_geom_angle_site_symmetry_1
_geom_angle_atom_site_label_2
_geom_angle_site_symmetry_2
_geom_angle_atom_site_label_3
_geom_angle_site_symmetry_3
_geom_angle
_geom_angle_publ_flag
C2 . O1 . H38 . 105.4(2) no
C1 . N1 . C4 . 110.73(16) yes
C1 . N1 . C14 . 112.01(17) yes
C4 . N1 . C14 . 110.08(15) yes
C3 . N2 . C24 . 111.31(15) yes
C3 . N2 . C34 . 113.46(15) yes
C24 . N2 . C34 . 114.14(15) yes
C5 . N3 . C12 . 117.46(18) yes
C15 . N4 . C22 . 117.75(19) yes
C25 . N5 . C32 . 117.91(17) yes
C35 . N6 . C42 . 118.15(18) yes
N1 . C1 . C2 . 112.35(16) yes
N1 . C1 . H1 . 108.8(2) no
C2 . C1 . H1 . 109.1(3) no
N1 . C1 . H2 . 108.8(2) no
C2 . C1 . H2 . 108.3(2) no
H1 . C1 . H2 . 109.5(3) no
O1 . C2 . C1 . 107.43(16) yes
O1 . C2 . C3 . 109.71(16) yes
C1 . C2 . C3 . 111.52(17) yes
O1 . C2 . H3 . 109.1(2) no
C1 . C2 . H3 . 109.5(2) no
C3 . C2 . H3 . 109.5(2) no
N2 . C3 . C2 . 110.28(16) yes
N2 . C3 . H4 . 109.4(2) no
C2 . C3 . H4 . 109.7(2) no
N2 . C3 . H5 . 109.2(2) no
C2 . C3 . H5 . 108.9(2) no
H4 . C3 . H5 . 109.4(3) no
N1 . C4 . C5 . 112.41(16) yes
N1 . C4 . H6 . 108.8(2) no
C5 . C4 . H6 . 109.0(3) no
N1 . C4 . H7 . 108.5(2) no
C5 . C4 . H7 . 108.6(3) no
H6 . C4 . H7 . 109.5(3) no
N3 . C5 . C4 . 117.15(18) yes
N3 . C5 . C6 . 123.5(2) yes
C4 . C5 . C6 . 119.37(19) yes
C5 . C6 . C7 . 119.4(2) yes
C5 . C6 . H8 . 119.9(3) no
C7 . C6 . H8 . 120.7(3) no
C6 . C7 . C13 . 119.5(2) yes
C6 . C7 . H9 . 120.3(3) no
C13 . C7 . H9 . 120.1(3) no
C9 . C8 . C13 . 120.9(2) yes
C9 . C8 . H10 . 119.9(3) no
C13 . C8 . H10 . 119.2(3) no
C8 . C9 . C10 . 120.1(2) yes
C8 . C9 . H11 . 120.2(3) no
C10 . C9 . H11 . 119.6(3) no
C9 . C10 . C11 . 120.5(2) yes
C9 . C10 . H12 . 120.0(3) no
C11 . C10 . H12 . 119.5(3) no
C10 . C11 . C12 . 120.7(2) yes
C10 . C11 . H13 . 119.7(3) no
C12 . C11 . H13 . 119.6(3) no
N3 . C12 . C11 . 118.43(19) yes
N3 . C12 . C13 . 122.87(19) yes
C11 . C12 . C13 . 118.7(2) yes
C7 . C13 . C8 . 123.7(2) yes
C7 . C13 . C12 . 117.3(2) yes
C8 . C13 . C12 . 119.0(2) yes
N1 . C14 . C15 . 113.17(17) yes
N1 . C14 . H14 . 108.9(2) no
C15 . C14 . H14 . 109.2(2) no
N1 . C14 . H15 . 108.0(2) no
C15 . C14 . H15 . 108.0(2) no
H14 . C14 . H15 . 109.5(3) no
N4 . C15 . C14 . 116.44(19) yes
N4 . C15 . C16 . 123.19(19) yes
C14 . C15 . C16 . 120.26(18) yes
C15 . C16 . C17 . 119.3(2) yes
C15 . C16 . H16 . 120.0(3) no
C17 . C16 . H16 . 120.7(3) no
C16 . C17 . C23 . 119.2(2) yes
C16 . C17 . H17 . 120.5(3) no
C23 . C17 . H17 . 120.4(3) no
C19 . C18 . C23 . 119.3(3) yes
C19 . C18 . H18 . 120.7(4) no
C23 . C18 . H18 . 120.0(3) no
C18 . C19 . C20 . 122.0(3) yes
C18 . C19 . H19 . 119.1(4) no
C20 . C19 . H19 . 118.9(4) no
C19 . C20 . C21 . 119.8(3) yes
C19 . C20 . H20 . 120.0(4) no
C21 . C20 . H20 . 120.2(4) no
C20 . C21 . C22 . 120.3(3) yes
C20 . C21 . H21 . 120.3(3) no
C22 . C21 . H21 . 119.4(3) no
N4 . C22 . C21 . 117.8(2) yes
N4 . C22 . C23 . 122.74(19) yes
C21 . C22 . C23 . 119.5(2) yes
C17 . C23 . C18 . 123.2(2) yes
C17 . C23 . C22 . 117.7(2) yes
C18 . C23 . C22 . 119.1(2) yes
N2 . C24 . C25 . 110.65(16) yes
N2 . C24 . H22 . 109.3(2) no
C25 . C24 . H22 . 109.2(2) no
N2 . C24 . H23 . 109.2(2) no
C25 . C24 . H23 . 109.0(2) no
H22 . C24 . H23 . 109.5(3) no
N5 . C25 . C24 . 116.50(18) yes
N5 . C25 . C26 . 123.27(19) yes
C24 . C25 . C26 . 120.23(18) yes
C25 . C26 . C27 . 119.2(2) yes
C25 . C26 . H24 . 120.0(3) no
C27 . C26 . H24 . 120.7(3) no
C26 . C27 . C33 . 119.7(2) yes
C26 . C27 . H25 . 120.2(3) no
C33 . C27 . H25 . 120.1(3) no
C29 . C28 . C33 . 120.2(2) yes
C29 . C28 . H26 . 120.0(3) no
C33 . C28 . H26 . 119.8(3) no
C28 . C29 . C30 . 120.3(2) yes
C28 . C29 . H27 . 119.8(3) no
C30 . C29 . H27 . 119.9(3) no
C29 . C30 . C31 . 120.9(2) yes
C29 . C30 . H28 . 119.4(3) no
C31 . C30 . H28 . 119.7(3) no
C30 . C31 . C32 . 120.0(2) yes
C30 . C31 . H29 . 120.2(3) no
C32 . C31 . H29 . 119.8(3) no
N5 . C32 . C31 . 117.98(19) yes
N5 . C32 . C33 . 122.17(19) yes
C31 . C32 . C33 . 119.85(19) yes
C27 . C33 . C28 . 123.6(2) yes
C27 . C33 . C32 . 117.72(19) yes
C28 . C33 . C32 . 118.6(2) yes
N2 . C34 . C35 . 116.17(16) yes
N2 . C34 . H30 . 107.5(2) no
C35 . C34 . H30 . 108.0(2) no
N2 . C34 . H31 . 107.9(2) no
C35 . C34 . H31 . 107.7(2) no
H30 . C34 . H31 . 109.5(3) no
N6 . C35 . C34 . 116.08(19) yes
N6 . C35 . C36 . 123.01(19) yes
C34 . C35 . C36 . 120.91(18) yes
C35 . C36 . C37 . 119.6(2) yes
C35 . C36 . H32 . 119.7(3) no
C37 . C36 . H32 . 120.7(3) no
C36 . C37 . C43 . 119.5(2) yes
C36 . C37 . H33 . 120.2(3) no
C43 . C37 . H33 . 120.2(3) no
C39 . C38 . C43 . 120.5(2) yes
C39 . C38 . H34 . 120.0(3) no
C43 . C38 . H34 . 119.5(3) no
C38 . C39 . C40 . 120.3(2) yes
C38 . C39 . H35 . 119.8(3) no
C40 . C39 . H35 . 119.9(3) no
C39 . C40 . C41 . 120.9(2) yes
C39 . C40 . H36 . 119.5(3) no
C41 . C40 . H36 . 119.5(3) no
C40 . C41 . C42 . 120.0(2) yes
C40 . C41 . H37 . 120.2(3) no
C42 . C41 . H37 . 119.8(3) no
N6 . C42 . C41 . 118.68(18) yes
N6 . C42 . C43 . 122.12(18) yes
C41 . C42 . C43 . 119.20(18) yes
C37 . C43 . C38 . 123.4(2) yes
C37 . C43 . C42 . 117.53(19) yes
C38 . C43 . C42 . 119.05(19) yes

loop_
_geom_bond_atom_site_label_1
_geom_bond_site_symmetry_1
_geom_bond_atom_site_label_2
_geom_bond_site_symmetry_2
_geom_bond_distance
_geom_bond_publ_flag
O1 . C2 . 1.418(2) yes
O1 . H38 . 1.088(7) no
N1 . C1 . 1.464(2) yes
N1 . C4 . 1.463(2) yes
N1 . C14 . 1.462(2) yes
N2 . C3 . 1.468(2) yes
N2 . C24 . 1.463(2) yes
N2 . C34 . 1.478(2) yes
N3 . C5 . 1.320(2) yes
N3 . C12 . 1.372(3) yes
N4 . C15 . 1.316(2) yes
N4 . C22 . 1.373(3) yes
N5 . C25 . 1.321(2) yes
N5 . C32 . 1.378(2) yes
N6 . C35 . 1.321(2) yes
N6 . C42 . 1.367(2) yes
C1 . C2 . 1.524(3) yes
C1 . H1 . 0.950(8) no
C1 . H2 . 0.950(5) no
C2 . C3 . 1.514(3) yes
C2 . H3 . 0.950(4) no
C3 . H4 . 0.950(4) no
C3 . H5 . 0.950(3) no
C4 . C5 . 1.503(3) yes
C4 . H6 . 0.950(7) no
C4 . H7 . 0.950(6) no
C5 . C6 . 1.412(3) yes
C6 . C7 . 1.359(3) yes
C6 . H8 . 0.950(5) no
C7 . C13 . 1.412(3) yes
C7 . H9 . 0.950(8) no
C8 . C9 . 1.358(3) yes
C8 . C13 . 1.411(3) yes
C8 . H10 . 0.950(8) no
C9 . C10 . 1.403(3) yes
C9 . H11 . 0.950(4) no
C10 . C11 . 1.362(3) yes
C10 . H12 . 0.950(6) no
C11 . C12 . 1.411(3) yes
C11 . H13 . 0.950(8) no
C12 . C13 . 1.414(3) yes
C14 . C15 . 1.503(3) yes
C14 . H14 . 0.950(7) no
C14 . H15 . 0.950(7) no
C15 . C16 . 1.414(3) yes
C16 . C17 . 1.362(3) yes
C16 . H16 . 0.950(7) no
C17 . C23 . 1.414(3) yes
C17 . H17 . 0.950(8) no
C18 . C19 . 1.364(4) yes
C18 . C23 . 1.416(3) yes
C18 . H18 . 0.950(8) no
C19 . C20 . 1.388(4) yes
C19 . H19 . 0.950(5) no
C20 . C21 . 1.359(3) yes
C20 . H20 . 0.950(8) no
C21 . C22 . 1.416(3) yes
C21 . H21 . 0.950(8) no
C22 . C23 . 1.402(3) yes
C24 . C25 . 1.511(3) yes
C24 . H22 . 0.950(6) no
C24 . H23 . 0.950(4) no
C25 . C26 . 1.414(3) yes
C26 . C27 . 1.360(3) yes
C26 . H24 . 0.950(7) no
C27 . C33 . 1.410(3) yes
C27 . H25 . 0.950(4) no
C28 . C29 . 1.368(3) yes
C28 . C33 . 1.418(3) yes
C28 . H26 . 0.950(4) no
C29 . C30 . 1.402(3) yes
C29 . H27 . 0.950(5) no
C30 . C31 . 1.361(3) yes
C30 . H28 . 0.950(7) no
C31 . C32 . 1.405(3) yes
C31 . H29 . 0.950(4) no
C32 . C33 . 1.413(3) yes
C34 . C35 . 1.511(3) yes
C34 . H30 . 0.950(8) no
C34 . H31 . 0.950(4) no
C35 . C36 . 1.408(3) yes
C36 . C37 . 1.356(3) yes
C36 . H32 . 0.950(6) no
C37 . C43 . 1.408(3) yes
C37 . H33 . 0.950(7) no
C38 . C39 . 1.364(3) yes
C38 . C43 . 1.414(3) yes
C38 . H34 . 0.950(7) no
C39 . C40 . 1.405(3) yes
C39 . H35 . 0.950(5) no
C40 . C41 . 1.367(3) yes
C40 . H36 . 0.950(6) no
C41 . C42 . 1.415(3) yes
C41 . H37 . 0.950(7) no
C42 . C43 . 1.419(3) yes

loop_
_geom_torsion_atom_site_label_1
_geom_torsion_site_symmetry_1
_geom_torsion_atom_site_label_2
_geom_torsion_site_symmetry_2
_geom_torsion_atom_site_label_3
_geom_torsion_site_symmetry_3
_geom_torsion_atom_site_label_4
_geom_torsion_site_symmetry_4
_geom_torsion
_geom_torsion_publ_flag
C4 . N1 . C1 . C2 . 162.5(3) yes
C14 . N1 . C1 . C2 . -74.2(3) yes
C1 . N1 . C4 . C5 . -71.2(3) yes
C14 . N1 . C4 . C5 . 164.4(3) yes
C1 . N1 . C14 . C15 . 164.3(3) yes
C4 . N1 . C14 . C15 . -72.0(3) yes
C24 . N2 . C3 . C2 . 162.9(2) yes
C34 . N2 . C3 . C2 . -66.7(3) yes
C3 . N2 . C24 . C25 . -66.5(3) yes
C34 . N2 . C24 . C25 . 163.5(3) yes
C3 . N2 . C34 . C35 . -53.7(4) yes
C24 . N2 . C34 . C35 . 75.3(3) yes
C12 . N3 . C5 . C4 . 177.5(3) yes
C12 . N3 . C5 . C6 . -0.7(4) yes
C5 . N3 . C12 . C11 . -178.3(3) yes
C5 . N3 . C12 . C13 . 0.9(5) yes
C22 . N4 . C15 . C14 . 173.2(3) yes
C22 . N4 . C15 . C16 . -2.9(4) yes
C15 . N4 . C22 . C21 . -178.1(3) yes
C15 . N4 . C22 . C23 . 0.1(4) yes
C32 . N5 . C25 . C24 . 179.2(2) yes
C32 . N5 . C25 . C26 . -1.4(4) yes
C25 . N5 . C32 . C31 . 179.5(3) yes
C25 . N5 . C32 . C33 . -0.0(4) yes
C42 . N6 . C35 . C34 . -178.6(2) yes
C42 . N6 . C35 . C36 . 1.4(4) yes
C35 . N6 . C42 . C41 . -178.9(3) yes
C35 . N6 . C42 . C43 . 1.4(4) yes
N1 . C1 . C2 . O1 . -176.0(2) yes
N1 . C1 . C2 . C3 . -55.7(3) yes
O1 . C2 . C3 . N2 . -45.3(3) yes
C1 . C2 . C3 . N2 . -164.2(2) yes
N1 . C4 . C5 . N3 . 130.6(3) yes
N1 . C4 . C5 . C6 . -51.0(4) yes
N3 . C5 . C6 . C7 . -0.0(4) yes
C4 . C5 . C6 . C7 . -178.2(3) yes
C5 . C6 . C7 . C13 . 0.6(4) yes
C6 . C7 . C13 . C8 . 178.2(3) yes
C6 . C7 . C13 . C12 . -0.4(5) yes
C13 . C8 . C9 . C10 . -1.3(5) yes
C9 . C8 . C13 . C7 . -177.7(3) yes
C9 . C8 . C13 . C12 . 0.9(5) yes
C8 . C9 . C10 . C11 . 0.4(5) yes
C9 . C10 . C11 . C12 . 0.7(5) yes
C10 . C11 . C12 . N3 . 178.3(3) yes
C10 . C11 . C12 . C13 . -1.0(5) yes
N3 . C12 . C13 . C7 . -0.4(4) yes
N3 . C12 . C13 . C8 . -179.1(3) yes
C11 . C12 . C13 . C7 . 178.9(3) yes
C11 . C12 . C13 . C8 . 0.2(5) yes
N1 . C14 . C15 . N4 . 140.8(3) yes
N1 . C14 . C15 . C16 . -43.1(4) yes
N4 . C15 . C16 . C17 . 2.7(4) yes
C14 . C15 . C16 . C17 . -173.2(3) yes
C15 . C16 . C17 . C23 . 0.2(4) yes
C16 . C17 . C23 . C18 . 175.9(3) yes
C16 . C17 . C23 . C22 . -2.7(5) yes
C23 . C18 . C19 . C20 . -1.9(6) yes
C19 . C18 . C23 . C17 . -178.1(3) yes
C19 . C18 . C23 . C22 . 0.4(6) yes
C18 . C19 . C20 . C21 . 0.7(6) yes
C19 . C20 . C21 . C22 . 2.0(6) yes
C20 . C21 . C22 . N4 . 174.9(3) yes
C20 . C21 . C22 . C23 . -3.5(6) yes
N4 . C22 . C23 . C17 . 2.6(4) yes
N4 . C22 . C23 . C18 . -176.0(3) yes
C21 . C22 . C23 . C17 . -179.2(3) yes
C21 . C22 . C23 . C18 . 2.2(5) yes
N2 . C24 . C25 . N5 . 123.8(3) yes
N2 . C24 . C25 . C26 . -55.6(3) yes
N5 . C25 . C26 . C27 . 1.6(4) yes
C24 . C25 . C26 . C27 . -179.0(3) yes
C25 . C26 . C27 . C33 . -0.3(4) yes
C26 . C27 . C33 . C28 . 179.5(3) yes
C26 . C27 . C33 . C32 . -1.0(4) yes
C33 . C28 . C29 . C30 . 0.3(5) yes
C29 . C28 . C33 . C27 . 178.5(3) yes
C29 . C28 . C33 . C32 . -1.0(5) yes
C28 . C29 . C30 . C31 . 0.2(5) yes
C29 . C30 . C31 . C32 . 0.0(5) yes
C30 . C31 . C32 . N5 . 179.7(3) yes
C30 . C31 . C32 . C33 . -0.8(5) yes
N5 . C32 . C33 . C27 . 1.2(4) yes
N5 . C32 . C33 . C28 . -179.3(3) yes
C31 . C32 . C33 . C27 . -178.3(3) yes
C31 . C32 . C33 . C28 . 1.3(5) yes
N2 . C34 . C35 . N6 . 94.1(3) yes
N2 . C34 . C35 . C36 . -85.9(3) yes
N6 . C35 . C36 . C37 . -2.3(4) yes
C34 . C35 . C36 . C37 . 177.6(3) yes
C35 . C36 . C37 . C43 . 0.4(4) yes
C36 . C37 . C43 . C38 . -178.7(3) yes
C36 . C37 . C43 . C42 . 2.2(4) yes
C43 . C38 . C39 . C40 . 1.2(5) yes
C39 . C38 . C43 . C37 . -178.6(3) yes
C39 . C38 . C43 . C42 . 0.5(5) yes
C38 . C39 . C40 . C41 . -1.2(5) yes
C39 . C40 . C41 . C42 . -0.4(5) yes
C40 . C41 . C42 . N6 . -177.7(3) yes
C40 . C41 . C42 . C43 . 2.0(4) yes
N6 . C42 . C43 . C37 . -3.2(4) yes
N6 . C42 . C43 . C38 . 177.7(2) yes
C41 . C42 . C43 . C37 . 177.1(3) yes
C41 . C42 . C43 . C38 . -2.0(4) yes

loop_
_cod_related_entry_id
_cod_related_entry_database
_cod_related_entry_code
1 ChemSpider 29331408
